data_7247605
loop_
_publ_author_name
'Li, Chaoyang'
'Niu, Xinyue'
'Xu, Wan'
'Bu, Zhanwei'
'Zhang, Wenjing'
'Wang, Qilin'

_publ_section_title
;
 Distinct reactivities of ortho-chalcone-substituted organophosphines with
 activated alkynes: skeletal editing or periphery modification
;
_journal_issue 24
_journal_name_full 'Green Chemistry'
_journal_page_first 10587
_journal_page_last 10595
_journal_paper_doi 10.1039/D3GC03165A
_journal_volume 25
_journal_year 2023
_chemical_formula_moiety 'C32 H28 Br O4 P'
_chemical_formula_sum 'C32 H28 Br O4 P'
_chemical_formula_weight 587.42
_space_group_crystal_system monoclinic
_space_group_IT_number 13
_space_group_name_Hall '-P 2yac'
_space_group_name_H-M_alt 'P 1 2/n 1'
_atom_sites_solution_hydrogens geom
_atom_sites_solution_primary direct
_audit_creation_date 2021-11-28
_audit_creation_method
;
Olex2 1.3
(compiled 2020.11.12 svn.r5f609507 for OlexSys, GUI svn.r6408)
;
_audit_update_record
;
2022-06-24 deposited with the CCDC.	2023-10-30 downloaded from the CCDC.
;
_cell_angle_alpha 90
_cell_angle_beta 106.321(5)
_cell_angle_gamma 90
_cell_formula_units_Z 8
_cell_length_a 21.1054(10)
_cell_length_b 11.2350(3)
_cell_length_c 24.6803(12)
_cell_measurement_reflns_used 4999
_cell_measurement_temperature 240.00(10)
_cell_measurement_theta_max 73.0080
_cell_measurement_theta_min 2.4110
_cell_volume 5616.3(4)
_computing_cell_refinement 'CrysAlisPro 1.171.38.43f (Rigaku OD, 2015)'
_computing_data_collection 'CrysAlisPro 1.171.38.43f (Rigaku OD, 2015)'
_computing_data_reduction 'CrysAlisPro 1.171.38.43f (Rigaku OD, 2015)'
_computing_molecular_graphics 'Olex2 1.3 (Dolomanov et al., 2009)'
_computing_publication_material 'Olex2 1.3 (Dolomanov et al., 2009)'
_computing_structure_refinement 'SHELXL 2018/3 (Sheldrick, 2015)'
_computing_structure_solution 'SHELXS  (Sheldrick, 2008)'
_diffrn_ambient_environment N~2~
_diffrn_ambient_temperature 240.00(10)
_diffrn_detector 'CCD plate'
_diffrn_detector_area_resol_mean 5.2684
_diffrn_detector_type AtlasS2
_diffrn_measured_fraction_theta_full 0.999
_diffrn_measured_fraction_theta_max 0.970
_diffrn_measurement_details
;
List of Runs (angles in degrees, time in seconds):

  # Type    Start    End  Width  t~exp~   \w     \q     \k     \f   Frames
#--------------------------------------------------------------------------
  1  \w      1.00  27.00   1.00    1.00    --   41.11 -99.00  60.00   26
  2  \w     50.00 109.00   1.00    2.00    --  106.95 -95.00  30.00   59
  3  \w     61.00 140.00   1.00    2.00    --  106.95 -77.00  90.00   79
  4  \w     42.00 132.00   1.00    2.00    --  106.95 -45.00  30.00   90
  5  \w     80.00 178.00   1.00    2.00    --  106.95  30.00-150.00   98
  6  \w    147.00 172.00   1.00    2.00    --  106.95 100.00  -7.00   25
  7  \w     26.00  96.00   1.00    2.00    --  106.95 -95.00 -90.00   70
  8  \w    -89.00 -21.00   1.00    1.00    --  -41.11 -57.00  90.00   68
  9  \w   -115.00 -20.00   1.00    1.00    --  -41.11 -38.00-180.00   95
 10  \w    -93.00 -34.00   1.00    1.00    --  -41.11 125.00  90.00   59
;
_diffrn_measurement_device 'four-circle diffractometer'
_diffrn_measurement_device_type 'SuperNova, Dual, Cu at zero, AtlasS2'
_diffrn_measurement_method '\w scans'
_diffrn_orient_matrix_type 'CrysAlisPro convention (1999,Acta A55,543-557)'
_diffrn_orient_matrix_UB_11 0.0546729000
_diffrn_orient_matrix_UB_12 0.0033369000
_diffrn_orient_matrix_UB_13 -0.0302622000
_diffrn_orient_matrix_UB_21 0.0487184000
_diffrn_orient_matrix_UB_22 0.0500367000
_diffrn_orient_matrix_UB_23 0.0538653000
_diffrn_orient_matrix_UB_31 0.0205459000
_diffrn_orient_matrix_UB_32 -0.1275993000
_diffrn_orient_matrix_UB_33 0.0203295000
_diffrn_radiation_monochromator mirror
_diffrn_radiation_probe x-ray
_diffrn_radiation_type 'Cu K\a'
_diffrn_radiation_wavelength 1.54184
_diffrn_reflns_av_R_equivalents 0.0494
_diffrn_reflns_av_unetI/netI 0.0599
_diffrn_reflns_Laue_measured_fraction_full 0.999
_diffrn_reflns_Laue_measured_fraction_max 0.970
_diffrn_reflns_limit_h_max 24
_diffrn_reflns_limit_h_min -25
_diffrn_reflns_limit_k_max 13
_diffrn_reflns_limit_k_min -13
_diffrn_reflns_limit_l_max 30
_diffrn_reflns_limit_l_min -29
_diffrn_reflns_number 11000
_diffrn_reflns_point_group_measured_fraction_full 0.999
_diffrn_reflns_point_group_measured_fraction_max 0.970
_diffrn_reflns_theta_full 67.684
_diffrn_reflns_theta_max 73.671
_diffrn_reflns_theta_min 2.440
_diffrn_source 'micro-focus sealed X-ray tube'
_diffrn_source_type 'SuperNova (Cu) X-ray Source'
_exptl_absorpt_coefficient_mu 2.819
_exptl_absorpt_correction_T_max 1.00000
_exptl_absorpt_correction_T_min 0.59820
_exptl_absorpt_correction_type multi-scan
_exptl_absorpt_process_details
;
CrysAlisPro 1.171.38.43f (Rigaku Oxford Diffraction, 2015)
Empirical absorption correction using spherical harmonics,
 implemented in SCALE3 ABSPACK scaling algorithm.
;
_exptl_crystal_colour colourless
_exptl_crystal_colour_primary colourless
_exptl_crystal_density_diffrn 1.389
_exptl_crystal_description block
_exptl_crystal_F_000 2416
_exptl_crystal_size_max 0.15
_exptl_crystal_size_mid 0.12
_exptl_crystal_size_min 0.09
_refine_diff_density_max 0.695
_refine_diff_density_min -0.846
_refine_diff_density_rms 0.085
_refine_ls_extinction_method none
_refine_ls_goodness_of_fit_ref 1.043
_refine_ls_hydrogen_treatment constr
_refine_ls_matrix_type full
_refine_ls_number_parameters 727
_refine_ls_number_reflns 11000
_refine_ls_number_restraints 33
_refine_ls_restrained_S_all 1.042
_refine_ls_R_factor_all 0.1087
_refine_ls_R_factor_gt 0.0807
_refine_ls_shift/su_max 0.002
_refine_ls_shift/su_mean 0.000
_refine_ls_structure_factor_coef Fsqd
_refine_ls_weighting_details 'w=1/[\s^2^(Fo^2^)+(0.1233P)^2^+4.2337P] where P=(Fo^2^+2Fc^2^)/3'
_refine_ls_weighting_scheme calc
_refine_ls_wR_factor_gt 0.2286
_refine_ls_wR_factor_ref 0.2568
_reflns_Friedel_coverage 0.000
_reflns_number_gt 7356
_reflns_number_total 11000
_reflns_threshold_expression 'I > 2\s(I)'
_cod_data_source_file d3gc03165a2.cif
_cod_data_source_block lcy-10
_cod_depositor_comments 'Adding full bibliography for 7247605--7247608.cif.'
_cod_database_code 7247605
_shelx_shelxl_version_number 2018/3
_shelx_space_group_comment
;
The symmetry employed for this shelxl refinement is uniquely defined
by the following loop, which should always be used as a source of
symmetry information in preference to the above space-group names.
They are only intended as comments.
;
_shelx_estimated_absorpt_t_max 0.785
_shelx_estimated_absorpt_t_min 0.677
_reflns_odcompleteness_completeness 99.93
_reflns_odcompleteness_iscentric 1
_reflns_odcompleteness_theta 66.97
_olex2_refinement_description
;
1. Twinned data refinement
 Scales: 0.756(4)
 0.244(4)
2. Fixed Uiso
 At 1.2 times of:
  All C(H) groups, All C(H,H) groups
 At 1.5 times of:
  All C(H,H,H) groups
3. Restrained distances
 O3-C30 \\sim O3-C0
 with sigma of 0.02
 C30-C31 \\sim C0-C34
 with sigma of 0.02
 O3-C31 \\sim O3-C34
 with sigma of 0.04
4. Rigid body (RIGU) restrains
 O00C, C020, C024
 with sigma for 1-2 distances of 0.001 and sigma for 1-3 distances of 0.002
 O00C, C024, C32
 with sigma for 1-2 distances of 0.001 and sigma for 1-3 distances of 0.002
 O3, C30, C31
 with sigma for 1-2 distances of 0.001 and sigma for 1-3 distances of 0.002
 O3, C0, C34
 with sigma for 1-2 distances of 0.001 and sigma for 1-3 distances of 0.002
5. Others
 Sof(C024)=Sof(H02C)=Sof(H02D)=Sof(H02E)=Sof(C32)=Sof(H32A)=Sof(H32B)=Sof(C0)=
 Sof(H0A)=Sof(H0B)=Sof(C34)=Sof(H34A)=Sof(H34B)=Sof(H34C)=1-FVAR(1)
 Sof(C020)=Sof(H02A)=Sof(H02B)=Sof(C33)=Sof(H33A)=Sof(H33B)=Sof(H33C)=Sof(C30)=
 Sof(H30A)=Sof(H30B)=Sof(C31)=Sof(H31A)=Sof(H31B)=Sof(H31C)=FVAR(1)
6.a Ternary CH refined with riding coordinates:
 C00E(H00E), C00J(H00J), C00L(H00L), C13(H13), C14(H14), C15(H15)
6.b Secondary CH2 refined with riding coordinates:
 C013(H01C,H01D), C020(H02A,H02B), C32(H32A,H32B), C0(H0A,H0B), C22(H22A,H22B),
  C30(H30A,H30B)
6.c Aromatic/amide H refined with riding coordinates:
 C00S(H00S), C01A(H01A), C01B(H01B), C01H(H01H), C01I(H01I), C01K(H01K),
 C01N(H01N), C01Q(H01Q), C01S(H01S), C01W(H01W), C01X(H01X), C01Y(H01Y),
 C01Z(H01Z), C010(H010), C015(H015), C017(H017), C018(H018), C021(H021), C2(H2),
  C3(H3), C4(H4), C5(H5), C6(H6), C8(H8), C9(H9), C10(H10), C11(H11), C12(H12),
 C18(H18), C19(H19), C20(H20), C21(H21), C25(H25), C26(H26), C28(H28), C29(H29)
6.d Idealised Me refined as rotating group:
 C024(H02C,H02D,H02E), C33(H33A,H33B,H33C), C31(H31A,H31B,H31C), C34(H34A,H34B,
 H34C)
;
_olex2_submission_special_instructions 'No special instructions were received'
_oxdiff_exptl_absorpt_empirical_details
;
Empirical correction (ABSPACK) includes:
- Absorption correction using spherical harmonics
- Frame scaling
;
_oxdiff_exptl_absorpt_empirical_full_max 1.499
_oxdiff_exptl_absorpt_empirical_full_min 0.583

loop_
_space_group_symop_operation_xyz
'x, y, z'
'-x+1/2, y, -z+1/2'
'-x, -y, -z'
'x-1/2, -y, z-1/2'

loop_
_atom_site_label
_atom_site_type_symbol
_atom_site_fract_x
_atom_site_fract_y
_atom_site_fract_z
_atom_site_U_iso_or_equiv
_atom_site_adp_type
_atom_site_occupancy
_atom_site_site_symmetry_order
_atom_site_calc_flag
_atom_site_refinement_flags_posn
_atom_site_refinement_flags_adp
_atom_site_refinement_flags_occupancy
_atom_site_disorder_assembly
_atom_site_disorder_group
Br00 Br 0.36144(8) 0.87362(10) 0.30204(5) 0.1481(6) Uani 1 1 d . . . . .
P003 P 0.22033(6) 0.09334(9) 0.50385(5) 0.0407(3) Uani 1 1 d . . . . .
O00A O 0.3314(2) 0.2709(4) 0.31003(19) 0.0726(11) Uani 1 1 d . . . . .
O00C O 0.37056(18) 0.0970(4) 0.4330(2) 0.0746(12) Uani 1 1 d . . . . .
O006 O 0.21873(19) -0.0379(3) 0.49516(16) 0.0586(9) Uani 1 1 d . . . . .
O008 O 0.34148(18) 0.2848(3) 0.43972(18) 0.0628(10) Uani 1 1 d . . . . .
C00D C 0.2987(2) 0.1436(4) 0.54951(19) 0.0405(9) Uani 1 1 d . . . . .
C00E C 0.2242(2) 0.1794(4) 0.3440(2) 0.0477(10) Uani 1 1 d . . . . .
H00E H 0.238783 0.131040 0.316761 0.057 Uiso 1 1 calc R U . . .
C00I C 0.1419(2) 0.1574(4) 0.39343(19) 0.0407(9) Uani 1 1 d . . . . .
C00J C 0.2073(2) 0.1770(4) 0.43821(18) 0.0396(9) Uani 1 1 d . . . . .
H00J H 0.212950 0.262157 0.446881 0.048 Uiso 1 1 calc R U . . .
C00K C 0.3265(2) 0.1831(4) 0.4284(2) 0.0446(10) Uani 1 1 d . . . . .
C00L C 0.2577(2) 0.1375(4) 0.40562(19) 0.0414(9) Uani 1 1 d . . . . .
H00L H 0.259342 0.050289 0.405730 0.050 Uiso 1 1 calc R U . . .
C00N C 0.1527(2) 0.1548(4) 0.3403(2) 0.0474(10) Uani 1 1 d . . . . .
C00P C 0.1573(2) 0.1397(5) 0.53639(19) 0.0491(11) Uani 1 1 d . . . . .
C00S C 0.3435(3) 0.0559(5) 0.5756(2) 0.0557(12) Uani 1 1 d . . . . .
H00S H 0.333481 -0.024218 0.568460 0.067 Uiso 1 1 calc R U . . .
C01A C 0.0271(2) 0.1299(5) 0.3499(2) 0.0606(14) Uani 1 1 d . . . . .
H01A H -0.015666 0.122075 0.352891 0.073 Uiso 1 1 calc R U . . .
C01B C 0.2682(3) 0.5644(5) 0.3261(2) 0.0612(14) Uani 1 1 d . . . . .
H01B H 0.229598 0.543950 0.335035 0.073 Uiso 1 1 calc R U . . .
C01C C 0.3091(3) 0.4749(6) 0.3174(2) 0.0603(14) Uani 1 1 d . . . . .
C01H C 0.1009(3) 0.1382(6) 0.2920(2) 0.0618(14) Uani 1 1 d . . . . .
H01H H 0.108296 0.135845 0.256580 0.074 Uiso 1 1 calc R U . . .
C01I C 0.0374(3) 0.1253(6) 0.2976(2) 0.0646(15) Uani 1 1 d . . . . .
H01I H 0.001990 0.113495 0.265716 0.078 Uiso 1 1 calc R U . . .
C01K C 0.3752(3) 0.2933(5) 0.5965(3) 0.0679(15) Uani 1 1 d . . . . .
H01K H 0.386319 0.373148 0.603124 0.081 Uiso 1 1 calc R U . . .
C01N C 0.1150(3) 0.0505(7) 0.5449(3) 0.0731(18) Uani 1 1 d . . . . .
H01N H 0.120118 -0.028128 0.535133 0.088 Uiso 1 1 calc R U . . .
C01Q C 0.4038(3) 0.0899(6) 0.6127(3) 0.0731(17) Uani 1 1 d . . . . .
H01Q H 0.433976 0.031974 0.630453 0.088 Uiso 1 1 calc R U . . .
C01S C 0.4187(3) 0.2055(7) 0.6230(3) 0.0752(17) Uani 1 1 d . . . . .
H01S H 0.458775 0.226624 0.648336 0.090 Uiso 1 1 calc R U . . .
C01T C 0.3407(5) 0.7132(8) 0.3089(3) 0.093(2) Uani 1 1 d . . . . .
C01W C 0.0992(3) 0.2856(8) 0.5760(3) 0.089(2) Uani 1 1 d . . . . .
H01W H 0.094025 0.363784 0.586351 0.107 Uiso 1 1 calc R U . . .
C01X C 0.0639(3) 0.0838(10) 0.5687(3) 0.103(3) Uani 1 1 d . . . . .
H01X H 0.034171 0.026888 0.573892 0.123 Uiso 1 1 calc R U . . .
C01Y C 0.3676(3) 0.5064(7) 0.3044(3) 0.0762(18) Uani 1 1 d . . . . .
H01Y H 0.396071 0.447497 0.298750 0.091 Uiso 1 1 calc R U . . .
C01Z C 0.0581(4) 0.2000(11) 0.5844(3) 0.105(3) Uani 1 1 d . . . . .
H01Z H 0.025211 0.219887 0.601125 0.126 Uiso 1 1 calc R U . . .
C010 C 0.2826(4) 0.6825(6) 0.3220(3) 0.0777(18) Uani 1 1 d . . . . .
H010 H 0.254168 0.741243 0.327842 0.093 Uiso 1 1 calc R U . . .
C013 C 0.2320(2) 0.3118(5) 0.3339(2) 0.0517(11) Uani 1 1 d . . . . .
H01C H 0.195052 0.337073 0.302803 0.062 Uiso 1 1 calc R U . . .
H01D H 0.229465 0.355089 0.367205 0.062 Uiso 1 1 calc R U . . .
C014 C 0.2950(3) 0.3466(5) 0.3207(2) 0.0566(13) Uani 1 1 d . . . . .
C015 C 0.0790(2) 0.1461(5) 0.3988(2) 0.0503(11) Uani 1 1 d . . . . .
H015 H 0.071307 0.149050 0.434054 0.060 Uiso 1 1 calc R U . . .
C017 C 0.3151(2) 0.2619(4) 0.5602(2) 0.0509(11) Uani 1 1 d . . . . .
H017 H 0.285430 0.320798 0.542691 0.061 Uiso 1 1 calc R U . . .
C018 C 0.1496(3) 0.2566(6) 0.5515(2) 0.0602(13) Uani 1 1 d . . . . .
H018 H 0.177795 0.315554 0.545460 0.072 Uiso 1 1 calc R U . . .
C020 C 0.4369(12) 0.117(3) 0.4587(16) 0.072(6) Uani 0.41(3) 1 d . . P A 1
H02A H 0.459211 0.044718 0.474757 0.087 Uiso 0.41(3) 1 calc R U P A 1
H02B H 0.442895 0.176820 0.488238 0.087 Uiso 0.41(3) 1 calc R U P A 1
C021 C 0.3827(4) 0.6243(8) 0.3002(3) 0.095(3) Uani 1 1 d . . . . .
H021 H 0.421322 0.644989 0.291313 0.114 Uiso 1 1 calc R U . . .
C024 C 0.4763(7) 0.088(2) 0.4151(9) 0.111(6) Uani 0.59(3) 1 d . . P A 2
H02C H 0.455871 0.105737 0.375990 0.167 Uiso 0.59(3) 1 calc R U P A 2
H02D H 0.475632 0.003727 0.420930 0.167 Uiso 0.59(3) 1 calc R U P A 2
H02E H 0.521125 0.115751 0.425523 0.167 Uiso 0.59(3) 1 calc R U P A 2
C32 C 0.4421(9) 0.144(2) 0.4477(13) 0.093(7) Uani 0.59(3) 1 d . . P A 2
H32A H 0.441671 0.229487 0.441127 0.112 Uiso 0.59(3) 1 calc R U P A 2
H32B H 0.463972 0.130098 0.487359 0.112 Uiso 0.59(3) 1 calc R U P A 2
C33 C 0.4635(13) 0.164(3) 0.4083(12) 0.103(9) Uani 0.41(3) 1 d . . P A 1
H33A H 0.447908 0.112963 0.376176 0.154 Uiso 0.41(3) 1 calc R U P A 1
H33B H 0.510893 0.164199 0.419925 0.154 Uiso 0.41(3) 1 calc R U P A 1
H33C H 0.447742 0.243653 0.398392 0.154 Uiso 0.41(3) 1 calc R U P A 1
Br1 Br 0.35735(6) 1.37874(9) 0.75207(5) 0.1233(4) Uani 1 1 d . . . . .
P1 P 0.21828(6) 0.59345(9) 0.48211(5) 0.0427(3) Uani 1 1 d . . . . .
O1 O 0.21283(17) 0.4618(3) 0.48881(15) 0.0521(8) Uani 1 1 d . . . . .
O2 O 0.34325(19) 0.7841(3) 0.60185(17) 0.0609(9) Uani 1 1 d . . . . .
O3 O 0.37243(18) 0.5976(4) 0.6289(2) 0.0771(12) Uani 1 1 d D . . . .
O4 O 0.3333(2) 0.7750(4) 0.72904(16) 0.0679(10) Uani 1 1 d . . . . .
C0 C 0.4421(6) 0.624(2) 0.6318(10) 0.101(6) Uani 0.59(3) 1 d D . P A 2
H0A H 0.465021 0.553248 0.625256 0.122 Uiso 0.59(3) 1 calc R U P A 2
H0B H 0.444910 0.684576 0.604509 0.122 Uiso 0.59(3) 1 calc R U P A 2
C00R C 0.3283(2) 0.6831(4) 0.6086(2) 0.0474(10) Uani 1 1 d . . . . .
C1 C 0.1565(2) 0.6464(4) 0.41999(19) 0.0446(10) Uani 1 1 d . . . . .
C2 C 0.1469(3) 0.7651(5) 0.4055(2) 0.0576(12) Uani 1 1 d . . . . .
H2 H 0.172434 0.823003 0.428629 0.069 Uiso 1 1 calc R U . . .
C3 C 0.0992(3) 0.7982(6) 0.3565(2) 0.0647(14) Uani 1 1 d . . . . .
H3 H 0.092922 0.878343 0.347052 0.078 Uiso 1 1 calc R U . . .
C4 C 0.0616(3) 0.7143(6) 0.3222(2) 0.0665(15) Uani 1 1 d . . . . .
H4 H 0.030575 0.737140 0.288966 0.080 Uiso 1 1 calc R U . . .
C5 C 0.0695(3) 0.5949(6) 0.3367(2) 0.0685(16) Uani 1 1 d . . . . .
H5 H 0.042794 0.537948 0.313984 0.082 Uiso 1 1 calc R U . . .
C6 C 0.1173(2) 0.5605(5) 0.3853(2) 0.0551(12) Uani 1 1 d . . . . .
H6 H 0.123227 0.480365 0.394687 0.066 Uiso 1 1 calc R U . . .
C7 C 0.2981(2) 0.6372(4) 0.4748(2) 0.0458(10) Uani 1 1 d . . . . .
C8 C 0.3161(3) 0.7548(4) 0.4687(2) 0.0546(12) Uani 1 1 d . . . . .
H8 H 0.287504 0.816655 0.470669 0.066 Uiso 1 1 calc R U . . .
C9 C 0.3764(3) 0.7789(5) 0.4599(3) 0.0662(15) Uani 1 1 d . . . . .
H9 H 0.388476 0.857232 0.455758 0.079 Uiso 1 1 calc R U . . .
C10 C 0.4192(3) 0.6872(6) 0.4570(3) 0.0742(17) Uani 1 1 d . . . . .
H10 H 0.459392 0.703699 0.450121 0.089 Uiso 1 1 calc R U . . .
C11 C 0.4020(3) 0.5721(6) 0.4644(3) 0.0719(16) Uani 1 1 d . . . . .
H11 H 0.431189 0.510594 0.463543 0.086 Uiso 1 1 calc R U . . .
C12 C 0.3419(2) 0.5467(5) 0.4731(2) 0.0584(13) Uani 1 1 d . . . . .
H12 H 0.330688 0.468117 0.477978 0.070 Uiso 1 1 calc R U . . .
C13 C 0.2081(2) 0.6776(4) 0.54169(18) 0.0421(9) Uani 1 1 d . . . . .
H13 H 0.213302 0.762656 0.535304 0.051 Uiso 1 1 calc R U . . .
C14 C 0.2592(2) 0.6387(4) 0.59854(19) 0.0429(10) Uani 1 1 d . . . . .
H14 H 0.260739 0.551566 0.599298 0.051 Uiso 1 1 calc R U . . .
C15 C 0.2264(2) 0.6801(4) 0.6440(2) 0.0488(11) Uani 1 1 d . . . . .
H15 H 0.241851 0.632417 0.678458 0.059 Uiso 1 1 calc R U . . .
C16 C 0.1551(2) 0.6549(4) 0.6149(2) 0.0486(11) Uani 1 1 d . . . . .
C17 C 0.1433(2) 0.6570(4) 0.5564(2) 0.0437(10) Uani 1 1 d . . . . .
C18 C 0.0797(3) 0.6440(5) 0.5215(2) 0.0593(13) Uani 1 1 d . . . . .
H18 H 0.071149 0.647702 0.482463 0.071 Uiso 1 1 calc R U . . .
C19 C 0.0283(3) 0.6250(6) 0.5464(3) 0.0680(16) Uani 1 1 d . . . . .
H19 H -0.014648 0.614157 0.523708 0.082 Uiso 1 1 calc R U . . .
C20 C 0.0411(3) 0.6224(5) 0.6042(3) 0.0652(15) Uani 1 1 d . . . . .
H20 H 0.006607 0.609833 0.620100 0.078 Uiso 1 1 calc R U . . .
C21 C 0.1041(3) 0.6381(5) 0.6390(3) 0.0612(13) Uani 1 1 d . . . . .
H21 H 0.112123 0.637409 0.678062 0.073 Uiso 1 1 calc R U . . .
C22 C 0.2339(2) 0.8135(4) 0.6574(2) 0.0495(11) Uani 1 1 d . . . . .
H22A H 0.231533 0.855929 0.622657 0.059 Uiso 1 1 calc R U . . .
H22B H 0.196534 0.838865 0.670168 0.059 Uiso 1 1 calc R U . . .
C23 C 0.2963(2) 0.8504(5) 0.7010(2) 0.0516(11) Uani 1 1 d . . . . .
C24 C 0.3092(2) 0.9786(5) 0.71117(19) 0.0496(11) Uani 1 1 d . . . . .
C25 C 0.2681(2) 1.0678(5) 0.6817(2) 0.0510(11) Uani 1 1 d . . . . .
H25 H 0.230254 1.046660 0.653518 0.061 Uiso 1 1 calc R U . . .
C26 C 0.2819(3) 1.1870(5) 0.6931(2) 0.0640(14) Uani 1 1 d . . . . .
H26 H 0.253768 1.245357 0.672812 0.077 Uiso 1 1 calc R U . . .
C27 C 0.3382(3) 1.2180(6) 0.7351(3) 0.0732(17) Uani 1 1 d . . . . .
C28 C 0.3797(3) 1.1308(7) 0.7649(3) 0.0749(18) Uani 1 1 d . . . . .
H28 H 0.417736 1.152570 0.792729 0.090 Uiso 1 1 calc R U . . .
C29 C 0.3655(3) 1.0116(6) 0.7539(2) 0.0631(14) Uani 1 1 d . . . . .
H29 H 0.393279 0.953610 0.774912 0.076 Uiso 1 1 calc R U . . .
C30 C 0.4404(7) 0.641(2) 0.6549(10) 0.072(5) Uani 0.41(3) 1 d D . P A 1
H30A H 0.468676 0.614843 0.632259 0.086 Uiso 0.41(3) 1 calc R U P A 1
H30B H 0.440373 0.727230 0.655199 0.086 Uiso 0.41(3) 1 calc R U P A 1
C31 C 0.4662(8) 0.598(3) 0.7112(8) 0.095(7) Uani 0.41(3) 1 d D . P A 1
H31A H 0.481216 0.517508 0.710336 0.143 Uiso 0.41(3) 1 calc R U P A 1
H31B H 0.432208 0.600174 0.730196 0.143 Uiso 0.41(3) 1 calc R U P A 1
H31C H 0.502429 0.647211 0.731101 0.143 Uiso 0.41(3) 1 calc R U P A 1
C34 C 0.4689(9) 0.667(3) 0.6889(12) 0.149(10) Uani 0.59(3) 1 d D . P A 2
H34A H 0.506697 0.716217 0.690852 0.224 Uiso 0.59(3) 1 calc R U P A 2
H34B H 0.481750 0.600743 0.714051 0.224 Uiso 0.59(3) 1 calc R U P A 2
H34C H 0.435982 0.713016 0.699636 0.224 Uiso 0.59(3) 1 calc R U P A 2

loop_
_atom_site_aniso_label
_atom_site_aniso_U_11
_atom_site_aniso_U_22
_atom_site_aniso_U_33
_atom_site_aniso_U_23
_atom_site_aniso_U_13
_atom_site_aniso_U_12
Br00 0.2151(14) 0.1051(7) 0.1269(9) -0.0029(6) 0.0524(9) -0.0848(8)
P003 0.0463(6) 0.0321(5) 0.0443(6) 0.0034(4) 0.0133(5) -0.0008(4)
O00A 0.067(2) 0.088(3) 0.077(3) 0.001(2) 0.044(2) 0.005(2)
O00C 0.0409(18) 0.063(2) 0.113(3) -0.011(2) 0.0103(19) 0.0059(17)
O006 0.071(2) 0.0349(17) 0.066(2) 0.0038(15) 0.0136(18) -0.0039(15)
O008 0.058(2) 0.048(2) 0.085(3) -0.0089(18) 0.0248(19) -0.0076(16)
C00D 0.043(2) 0.033(2) 0.046(2) 0.0061(17) 0.0142(19) 0.0021(17)
C00E 0.050(3) 0.053(3) 0.044(2) -0.002(2) 0.018(2) 0.001(2)
C00I 0.040(2) 0.040(2) 0.042(2) 0.0029(18) 0.0117(18) 0.0014(17)
C00J 0.037(2) 0.039(2) 0.044(2) 0.0008(18) 0.0140(18) 0.0054(16)
C00K 0.041(2) 0.046(2) 0.050(3) 0.000(2) 0.0172(19) 0.0017(18)
C00L 0.046(2) 0.034(2) 0.049(2) -0.0009(18) 0.020(2) 0.0021(17)
C00N 0.046(2) 0.056(3) 0.041(2) 0.001(2) 0.0128(19) -0.002(2)
C00P 0.037(2) 0.072(3) 0.038(2) 0.013(2) 0.0086(18) -0.003(2)
C00S 0.057(3) 0.044(3) 0.067(3) 0.010(2) 0.020(2) 0.010(2)
C01A 0.040(2) 0.082(4) 0.058(3) 0.010(3) 0.010(2) -0.006(2)
C01B 0.070(3) 0.070(3) 0.049(3) 0.002(2) 0.024(3) -0.018(3)
C01C 0.063(3) 0.085(4) 0.036(2) -0.002(2) 0.019(2) -0.015(3)
C01H 0.058(3) 0.083(4) 0.043(3) -0.001(3) 0.013(2) -0.006(3)
C01I 0.052(3) 0.086(4) 0.049(3) 0.009(3) 0.003(2) -0.014(3)
C01K 0.058(3) 0.060(3) 0.080(4) -0.001(3) 0.010(3) -0.012(3)
C01N 0.053(3) 0.102(5) 0.061(3) 0.032(3) 0.011(3) -0.011(3)
C01Q 0.044(3) 0.089(5) 0.079(4) 0.019(3) 0.005(3) 0.020(3)
C01S 0.039(3) 0.094(5) 0.082(4) 0.006(4) 0.000(3) -0.005(3)
C01T 0.122(6) 0.092(5) 0.061(4) 0.001(4) 0.021(4) -0.053(5)
C01W 0.074(4) 0.144(7) 0.058(4) 0.008(4) 0.031(3) 0.042(5)
C01X 0.053(4) 0.176(9) 0.079(5) 0.063(6) 0.017(3) -0.019(5)
C01Y 0.063(3) 0.104(5) 0.070(4) -0.010(3) 0.031(3) -0.029(3)
C01Z 0.072(5) 0.183(10) 0.072(5) 0.041(6) 0.043(4) 0.035(6)
C010 0.108(5) 0.072(4) 0.054(3) 0.001(3) 0.024(3) -0.019(4)
C013 0.048(3) 0.061(3) 0.051(3) 0.009(2) 0.022(2) 0.002(2)
C014 0.048(3) 0.082(4) 0.044(3) 0.004(2) 0.020(2) -0.002(3)
C015 0.039(2) 0.065(3) 0.048(3) 0.007(2) 0.0127(19) 0.002(2)
C017 0.049(3) 0.044(2) 0.056(3) 0.002(2) 0.008(2) 0.001(2)
C018 0.055(3) 0.077(4) 0.051(3) 0.002(3) 0.018(2) 0.012(3)
C020 0.040(4) 0.066(11) 0.104(14) 0.027(9) 0.009(5) 0.002(5)
C021 0.095(5) 0.123(7) 0.071(4) -0.007(4) 0.032(4) -0.049(5)
C024 0.057(6) 0.100(13) 0.182(16) -0.035(12) 0.043(8) -0.020(8)
C32 0.043(3) 0.089(13) 0.139(15) -0.017(13) 0.012(6) -0.003(5)
C33 0.086(14) 0.086(17) 0.15(2) -0.039(16) 0.065(15) -0.027(13)
Br1 0.1400(9) 0.0881(6) 0.1321(9) -0.0319(5) 0.0224(7) -0.0463(6)
P1 0.0502(6) 0.0321(5) 0.0438(6) -0.0006(4) 0.0101(5) 0.0006(4)
O1 0.060(2) 0.0359(16) 0.059(2) -0.0029(14) 0.0148(16) -0.0026(14)
O2 0.065(2) 0.0441(19) 0.071(2) 0.0043(16) 0.0134(18) -0.0070(16)
O3 0.0438(18) 0.061(2) 0.117(4) 0.022(2) 0.006(2) 0.0056(16)
O4 0.072(2) 0.073(2) 0.047(2) 0.0004(18) -0.0025(18) 0.013(2)
C0 0.049(3) 0.097(11) 0.154(14) -0.031(10) 0.021(6) -0.008(5)
C00R 0.053(3) 0.044(2) 0.042(2) 0.0028(19) 0.009(2) 0.002(2)
C1 0.049(2) 0.046(2) 0.037(2) -0.0054(18) 0.0098(19) 0.0004(19)
C2 0.058(3) 0.058(3) 0.052(3) 0.001(2) 0.006(2) 0.002(2)
C3 0.063(3) 0.075(4) 0.051(3) 0.018(3) 0.009(2) 0.016(3)
C4 0.050(3) 0.102(5) 0.044(3) 0.003(3) 0.007(2) 0.011(3)
C5 0.058(3) 0.092(4) 0.053(3) -0.019(3) 0.010(2) -0.017(3)
C6 0.052(3) 0.060(3) 0.053(3) -0.010(2) 0.013(2) -0.012(2)
C7 0.049(2) 0.043(2) 0.043(2) -0.0024(19) 0.0081(19) 0.0020(19)
C8 0.061(3) 0.045(3) 0.058(3) 0.000(2) 0.019(2) -0.002(2)
C9 0.070(4) 0.061(3) 0.071(4) -0.011(3) 0.024(3) -0.021(3)
C10 0.052(3) 0.091(5) 0.082(4) -0.012(4) 0.022(3) -0.018(3)
C11 0.050(3) 0.078(4) 0.087(4) -0.016(3) 0.018(3) 0.008(3)
C12 0.049(3) 0.050(3) 0.073(4) -0.004(2) 0.012(2) 0.001(2)
C13 0.043(2) 0.041(2) 0.040(2) 0.0037(18) 0.0087(18) 0.0021(18)
C14 0.048(2) 0.034(2) 0.041(2) 0.0037(17) 0.0032(18) 0.0027(17)
C15 0.055(3) 0.046(2) 0.043(2) 0.005(2) 0.009(2) 0.003(2)
C16 0.048(3) 0.047(2) 0.051(3) 0.005(2) 0.014(2) 0.002(2)
C17 0.039(2) 0.045(2) 0.047(2) 0.0027(19) 0.0129(19) 0.0033(18)
C18 0.049(3) 0.076(4) 0.050(3) -0.006(3) 0.010(2) 0.006(2)
C19 0.043(3) 0.085(4) 0.073(4) -0.016(3) 0.014(3) 0.002(3)
C20 0.055(3) 0.066(3) 0.082(4) -0.009(3) 0.032(3) -0.007(3)
C21 0.065(3) 0.065(3) 0.058(3) 0.001(3) 0.023(3) -0.003(3)
C22 0.045(2) 0.053(3) 0.046(2) -0.007(2) 0.006(2) 0.006(2)
C23 0.050(3) 0.068(3) 0.035(2) 0.000(2) 0.010(2) 0.004(2)
C24 0.041(2) 0.071(3) 0.036(2) -0.003(2) 0.0090(18) -0.003(2)
C25 0.051(3) 0.060(3) 0.041(2) -0.006(2) 0.011(2) -0.005(2)
C26 0.066(3) 0.069(3) 0.058(3) -0.008(3) 0.018(3) -0.009(3)
C27 0.067(4) 0.086(4) 0.069(4) -0.020(3) 0.023(3) -0.015(3)
C28 0.050(3) 0.102(5) 0.066(4) -0.013(3) 0.005(3) -0.025(3)
C29 0.044(3) 0.091(4) 0.050(3) -0.002(3) 0.006(2) -0.007(3)
C30 0.038(4) 0.071(11) 0.104(10) 0.012(9) 0.018(5) 0.007(5)
C31 0.042(7) 0.127(18) 0.108(9) 0.026(10) 0.007(5) -0.012(9)
C34 0.100(12) 0.16(2) 0.169(17) -0.058(14) 0.007(9) -0.032(13)

loop_
_atom_type_symbol
_atom_type_description
_atom_type_scat_dispersion_real
_atom_type_scat_dispersion_imag
_atom_type_scat_source
C C 0.0181 0.0091 'International Tables Vol C Tables 4.2.6.8 and 6.1.1.4'
H H 0.0000 0.0000 'International Tables Vol C Tables 4.2.6.8 and 6.1.1.4'
Br Br -0.6763 1.2805 'International Tables Vol C Tables 4.2.6.8 and 6.1.1.4'
O O 0.0492 0.0322 'International Tables Vol C Tables 4.2.6.8 and 6.1.1.4'
P P 0.2955 0.4335 'International Tables Vol C Tables 4.2.6.8 and 6.1.1.4'

loop_
_geom_angle_atom_site_label_1
_geom_angle_atom_site_label_2
_geom_angle_atom_site_label_3
_geom_angle
_geom_angle_site_symmetry_1
_geom_angle_site_symmetry_3
_geom_angle_publ_flag
O006 P003 C00D 112.2(2) . . ?
O006 P003 C00J 113.0(2) . . ?
O006 P003 C00P 111.0(2) . . ?
C00D P003 C00J 106.0(2) . . ?
C00D P003 C00P 106.9(2) . . ?
C00P P003 C00J 107.4(2) . . ?
C00K O00C C020 120.9(15) . . ?
C00K O00C C32 112.7(11) . . ?
C00S C00D P003 116.8(4) . . ?
C017 C00D P003 123.8(3) . . ?
C017 C00D C00S 119.4(4) . . ?
C00L C00E H00E 111.0 . . ?
C00N C00E H00E 111.0 . . ?
C00N C00E C00L 100.1(4) . . ?
C00N C00E C013 108.7(4) . . ?
C013 C00E H00E 111.0 . . ?
C013 C00E C00L 114.5(4) . . ?
C00N C00I C00J 109.3(4) . . ?
C015 C00I C00J 130.2(4) . . ?
C015 C00I C00N 120.4(4) . . ?
P003 C00J H00J 109.3 . . ?
C00I C00J P003 116.7(3) . . ?
C00I C00J H00J 109.3 . . ?
C00I C00J C00L 101.2(3) . . ?
C00L C00J P003 110.8(3) . . ?
C00L C00J H00J 109.3 . . ?
O00C C00K C00L 111.5(4) . . ?
O008 C00K O00C 122.9(4) . . ?
O008 C00K C00L 125.5(4) . . ?
C00E C00L C00J 103.1(3) . . ?
C00E C00L H00L 108.1 . . ?
C00J C00L H00L 108.1 . . ?
C00K C00L C00E 113.0(4) . . ?
C00K C00L C00J 116.0(4) . . ?
C00K C00L H00L 108.1 . . ?
C00I C00N C00E 111.3(4) . . ?
C01H C00N C00E 127.6(4) . . ?
C01H C00N C00I 120.9(4) . . ?
C01N C00P P003 116.1(5) . . ?
C018 C00P P003 123.2(4) . . ?
C018 C00P C01N 120.7(5) . . ?
C00D C00S H00S 120.5 . . ?
C00D C00S C01Q 119.0(5) . . ?
C01Q C00S H00S 120.5 . . ?
C01I C01A H01A 119.1 . . ?
C01I C01A C015 121.7(5) . . ?
C015 C01A H01A 119.1 . . ?
C01C C01B H01B 119.0 . . ?
C010 C01B H01B 119.0 . . ?
C010 C01B C01C 122.1(6) . . ?
C01B C01C C01Y 118.7(6) . . ?
C01B C01C C014 123.8(5) . . ?
C01Y C01C C014 117.5(6) . . ?
C00N C01H H01H 120.7 . . ?
C00N C01H C01I 118.5(5) . . ?
C01I C01H H01H 120.7 . . ?
C01A C01I C01H 120.2(5) . . ?
C01A C01I H01I 119.9 . . ?
C01H C01I H01I 119.9 . . ?
C01S C01K H01K 120.2 . . ?
C017 C01K H01K 120.2 . . ?
C017 C01K C01S 119.6(6) . . ?
C00P C01N H01N 121.1 . . ?
C00P C01N C01X 117.8(7) . . ?
C01X C01N H01N 121.1 . . ?
C00S C01Q H01Q 119.6 . . ?
C01S C01Q C00S 120.7(5) . . ?
C01S C01Q H01Q 119.6 . . ?
C01K C01S H01S 119.6 . . ?
C01Q C01S C01K 120.7(5) . . ?
C01Q C01S H01S 119.6 . . ?
C010 C01T Br00 120.1(8) . . ?
C021 C01T Br00 120.0(6) . . ?
C021 C01T C010 119.9(7) . . ?
C01Z C01W H01W 120.0 . . ?
C01Z C01W C018 119.9(8) . . ?
C018 C01W H01W 120.0 . . ?
C01N C01X H01X 119.8 . . ?
C01Z C01X C01N 120.4(7) . . ?
C01Z C01X H01X 119.8 . . ?
C01C C01Y H01Y 120.1 . . ?
C021 C01Y C01C 119.9(7) . . ?
C021 C01Y H01Y 120.1 . . ?
C01W C01Z C01X 121.4(7) . . ?
C01W C01Z H01Z 119.3 . . ?
C01X C01Z H01Z 119.3 . . ?
C01B C010 C01T 118.9(8) . . ?
C01B C010 H010 120.5 . . ?
C01T C010 H010 120.5 . . ?
C00E C013 H01C 108.4 . . ?
C00E C013 H01D 108.4 . . ?
H01C C013 H01D 107.4 . . ?
C014 C013 C00E 115.6(4) . . ?
C014 C013 H01C 108.4 . . ?
C014 C013 H01D 108.4 . . ?
O00A C014 C01C 121.1(5) . . ?
O00A C014 C013 120.8(5) . . ?
C01C C014 C013 118.0(5) . . ?
C00I C015 C01A 118.2(5) . . ?
C00I C015 H015 120.9 . . ?
C01A C015 H015 120.9 . . ?
C00D C017 H017 119.8 . . ?
C01K C017 C00D 120.5(5) . . ?
C01K C017 H017 119.8 . . ?
C00P C018 C01W 119.8(6) . . ?
C00P C018 H018 120.1 . . ?
C01W C018 H018 120.1 . . ?
O00C C020 H02A 111.1 . . ?
O00C C020 H02B 111.1 . . ?
O00C C020 C33 103(2) . . ?
H02A C020 H02B 109.1 . . ?
C33 C020 H02A 111.1 . . ?
C33 C020 H02B 111.1 . . ?
C01T C021 H021 119.7 . . ?
C01Y C021 C01T 120.5(7) . . ?
C01Y C021 H021 119.7 . . ?
H02C C024 H02D 109.5 . . ?
H02C C024 H02E 109.5 . . ?
H02D C024 H02E 109.5 . . ?
C32 C024 H02C 109.5 . . ?
C32 C024 H02D 109.5 . . ?
C32 C024 H02E 109.5 . . ?
O00C C32 H32A 109.7 . . ?
O00C C32 H32B 109.7 . . ?
C024 C32 O00C 110.0(18) . . ?
C024 C32 H32A 109.7 . . ?
C024 C32 H32B 109.7 . . ?
H32A C32 H32B 108.2 . . ?
C020 C33 H33A 109.5 . . ?
C020 C33 H33B 109.5 . . ?
C020 C33 H33C 109.5 . . ?
H33A C33 H33B 109.5 . . ?
H33A C33 H33C 109.5 . . ?
H33B C33 H33C 109.5 . . ?
O1 P1 C1 111.0(2) . . ?
O1 P1 C7 112.5(2) . . ?
O1 P1 C13 113.3(2) . . ?
C1 P1 C13 107.1(2) . . ?
C7 P1 C1 107.2(2) . . ?
C7 P1 C13 105.4(2) . . ?
C00R O3 C0 116.9(11) . . ?
C00R O3 C30 114.6(10) . . ?
O3 C0 H0A 111.1 . . ?
O3 C0 H0B 111.1 . . ?
H0A C0 H0B 109.1 . . ?
C34 C0 O3 103.1(14) . . ?
C34 C0 H0A 111.1 . . ?
C34 C0 H0B 111.1 . . ?
O2 C00R O3 123.3(5) . . ?
O2 C00R C14 125.0(4) . . ?
O3 C00R C14 111.6(4) . . ?
C2 C1 P1 123.6(4) . . ?
C2 C1 C6 119.4(5) . . ?
C6 C1 P1 117.0(4) . . ?
C1 C2 H2 120.0 . . ?
C1 C2 C3 120.1(5) . . ?
C3 C2 H2 120.0 . . ?
C2 C3 H3 119.7 . . ?
C4 C3 C2 120.6(6) . . ?
C4 C3 H3 119.7 . . ?
C3 C4 H4 120.0 . . ?
C3 C4 C5 120.1(5) . . ?
C5 C4 H4 120.0 . . ?
C4 C5 H5 120.0 . . ?
C6 C5 C4 119.9(5) . . ?
C6 C5 H5 120.0 . . ?
C1 C6 H6 120.0 . . ?
C5 C6 C1 120.0(5) . . ?
C5 C6 H6 120.0 . . ?
C8 C7 P1 123.8(4) . . ?
C12 C7 P1 116.9(4) . . ?
C12 C7 C8 119.3(5) . . ?
C7 C8 H8 120.2 . . ?
C9 C8 C7 119.7(5) . . ?
C9 C8 H8 120.2 . . ?
C8 C9 H9 119.8 . . ?
C8 C9 C10 120.5(5) . . ?
C10 C9 H9 119.8 . . ?
C9 C10 H10 120.2 . . ?
C11 C10 C9 119.7(6) . . ?
C11 C10 H10 120.2 . . ?
C10 C11 H11 119.7 . . ?
C12 C11 C10 120.5(6) . . ?
C12 C11 H11 119.7 . . ?
C7 C12 H12 119.8 . . ?
C11 C12 C7 120.4(5) . . ?
C11 C12 H12 119.8 . . ?
P1 C13 H13 109.5 . . ?
C14 C13 P1 111.8(3) . . ?
C14 C13 H13 109.5 . . ?
C17 C13 P1 115.6(3) . . ?
C17 C13 H13 109.5 . . ?
C17 C13 C14 100.5(4) . . ?
C00R C14 C13 116.7(4) . . ?
C00R C14 H14 107.8 . . ?
C00R C14 C15 113.3(4) . . ?
C13 C14 H14 107.8 . . ?
C15 C14 C13 103.2(3) . . ?
C15 C14 H14 107.8 . . ?
C14 C15 H15 111.0 . . ?
C16 C15 C14 100.9(4) . . ?
C16 C15 H15 111.0 . . ?
C16 C15 C22 108.4(4) . . ?
C22 C15 C14 114.2(4) . . ?
C22 C15 H15 111.0 . . ?
C17 C16 C15 110.9(4) . . ?
C21 C16 C15 128.1(5) . . ?
C21 C16 C17 120.9(5) . . ?
C16 C17 C13 109.7(4) . . ?
C18 C17 C13 130.2(4) . . ?
C18 C17 C16 120.2(4) . . ?
C17 C18 H18 120.8 . . ?
C17 C18 C19 118.5(5) . . ?
C19 C18 H18 120.8 . . ?
C18 C19 H19 119.8 . . ?
C20 C19 C18 120.4(5) . . ?
C20 C19 H19 119.8 . . ?
C19 C20 H20 119.4 . . ?
C21 C20 C19 121.3(5) . . ?
C21 C20 H20 119.4 . . ?
C16 C21 H21 120.6 . . ?
C20 C21 C16 118.8(5) . . ?
C20 C21 H21 120.6 . . ?
C15 C22 H22A 108.3 . . ?
C15 C22 H22B 108.3 . . ?
H22A C22 H22B 107.4 . . ?
C23 C22 C15 116.1(4) . . ?
C23 C22 H22A 108.3 . . ?
C23 C22 H22B 108.3 . . ?
O4 C23 C22 120.2(5) . . ?
O4 C23 C24 121.4(5) . . ?
C24 C23 C22 118.3(4) . . ?
C25 C24 C23 123.8(4) . . ?
C25 C24 C29 118.5(5) . . ?
C29 C24 C23 117.7(5) . . ?
C24 C25 H25 119.1 . . ?
C26 C25 C24 121.8(5) . . ?
C26 C25 H25 119.1 . . ?
C25 C26 H26 120.5 . . ?
C25 C26 C27 118.9(6) . . ?
C27 C26 H26 120.5 . . ?
C26 C27 Br1 119.7(6) . . ?
C28 C27 Br1 120.1(5) . . ?
C28 C27 C26 120.2(6) . . ?
C27 C28 H28 119.6 . . ?
C27 C28 C29 120.9(5) . . ?
C29 C28 H28 119.6 . . ?
C24 C29 H29 120.1 . . ?
C28 C29 C24 119.7(6) . . ?
C28 C29 H29 120.1 . . ?
O3 C30 H30A 109.3 . . ?
O3 C30 H30B 109.3 . . ?
H30A C30 H30B 108.0 . . ?
C31 C30 O3 111.7(14) . . ?
C31 C30 H30A 109.3 . . ?
C31 C30 H30B 109.3 . . ?
C30 C31 H31A 109.5 . . ?
C30 C31 H31B 109.5 . . ?
C30 C31 H31C 109.5 . . ?
H31A C31 H31B 109.5 . . ?
H31A C31 H31C 109.5 . . ?
H31B C31 H31C 109.5 . . ?
C0 C34 H34A 109.5 . . ?
C0 C34 H34B 109.5 . . ?
C0 C34 H34C 109.5 . . ?
H34A C34 H34B 109.5 . . ?
H34A C34 H34C 109.5 . . ?
H34B C34 H34C 109.5 . . ?

loop_
_geom_bond_atom_site_label_1
_geom_bond_atom_site_label_2
_geom_bond_distance
_geom_bond_site_symmetry_2
_geom_bond_publ_flag
Br00 C01T 1.874(7) . ?
P003 O006 1.489(3) . ?
P003 C00D 1.810(5) . ?
P003 C00J 1.826(4) . ?
P003 C00P 1.812(5) . ?
O00A C014 1.224(7) . ?
O00C C00K 1.324(6) . ?
O00C C020 1.38(2) . ?
O00C C32 1.546(17) . ?
O008 C00K 1.198(6) . ?
C00D C00S 1.393(6) . ?
C00D C017 1.380(6) . ?
C00E H00E 0.9800 . ?
C00E C00L 1.558(7) . ?
C00E C00N 1.510(7) . ?
C00E C013 1.525(7) . ?
C00I C00J 1.523(6) . ?
C00I C00N 1.394(6) . ?
C00I C015 1.376(6) . ?
C00J H00J 0.9800 . ?
C00J C00L 1.567(6) . ?
C00K C00L 1.493(6) . ?
C00L H00L 0.9800 . ?
C00N C01H 1.386(7) . ?
C00P C01N 1.397(8) . ?
C00P C018 1.388(8) . ?
C00S H00S 0.9300 . ?
C00S C01Q 1.395(8) . ?
C01A H01A 0.9300 . ?
C01A C01I 1.370(8) . ?
C01A C015 1.395(7) . ?
C01B H01B 0.9300 . ?
C01B C01C 1.382(8) . ?
C01B C010 1.372(8) . ?
C01C C01Y 1.405(7) . ?
C01C C014 1.479(8) . ?
C01H H01H 0.9300 . ?
C01H C01I 1.392(8) . ?
C01I H01I 0.9300 . ?
C01K H01K 0.9300 . ?
C01K C01S 1.382(9) . ?
C01K C017 1.377(7) . ?
C01N H01N 0.9300 . ?
C01N C01X 1.416(11) . ?
C01Q H01Q 0.9300 . ?
C01Q C01S 1.343(10) . ?
C01S H01S 0.9300 . ?
C01T C010 1.395(11) . ?
C01T C021 1.393(12) . ?
C01W H01W 0.9300 . ?
C01W C01Z 1.350(12) . ?
C01W C018 1.401(8) . ?
C01X H01X 0.9300 . ?
C01X C01Z 1.376(13) . ?
C01Y H01Y 0.9300 . ?
C01Y C021 1.374(10) . ?
C01Z H01Z 0.9300 . ?
C010 H010 0.9300 . ?
C013 H01C 0.9700 . ?
C013 H01D 0.9700 . ?
C013 C014 1.506(7) . ?
C015 H015 0.9300 . ?
C017 H017 0.9300 . ?
C018 H018 0.9300 . ?
C020 H02A 0.9700 . ?
C020 H02B 0.9700 . ?
C020 C33 1.59(5) . ?
C021 H021 0.9300 . ?
C024 H02C 0.9600 . ?
C024 H02D 0.9600 . ?
C024 H02E 0.9600 . ?
C024 C32 1.38(3) . ?
C32 H32A 0.9700 . ?
C32 H32B 0.9700 . ?
C33 H33A 0.9600 . ?
C33 H33B 0.9600 . ?
C33 H33C 0.9600 . ?
Br1 C27 1.871(7) . ?
P1 O1 1.496(3) . ?
P1 C1 1.811(5) . ?
P1 C7 1.811(5) . ?
P1 C13 1.811(5) . ?
O2 C00R 1.201(6) . ?
O3 C0 1.482(12) . ?
O3 C00R 1.334(6) . ?
O3 C30 1.479(14) . ?
O4 C23 1.225(6) . ?
C0 H0A 0.9700 . ?
C0 H0B 0.9700 . ?
C0 C34 1.44(2) . ?
C00R C14 1.494(7) . ?
C1 C2 1.381(7) . ?
C1 C6 1.397(7) . ?
C2 H2 0.9300 . ?
C2 C3 1.389(7) . ?
C3 H3 0.9300 . ?
C3 C4 1.364(9) . ?
C4 H4 0.9300 . ?
C4 C5 1.386(9) . ?
C5 H5 0.9300 . ?
C5 C6 1.386(8) . ?
C6 H6 0.9300 . ?
C7 C8 1.394(7) . ?
C7 C12 1.384(7) . ?
C8 H8 0.9300 . ?
C8 C9 1.378(8) . ?
C9 H9 0.9300 . ?
C9 C10 1.384(9) . ?
C10 H10 0.9300 . ?
C10 C11 1.369(10) . ?
C11 H11 0.9300 . ?
C11 C12 1.374(8) . ?
C12 H12 0.9300 . ?
C13 H13 0.9800 . ?
C13 C14 1.572(6) . ?
C13 C17 1.528(6) . ?
C14 H14 0.9800 . ?
C14 C15 1.546(7) . ?
C15 H15 0.9800 . ?
C15 C16 1.500(7) . ?
C15 C22 1.534(7) . ?
C16 C17 1.395(7) . ?
C16 C21 1.383(7) . ?
C17 C18 1.383(7) . ?
C18 H18 0.9300 . ?
C18 C19 1.406(8) . ?
C19 H19 0.9300 . ?
C19 C20 1.376(9) . ?
C20 H20 0.9300 . ?
C20 C21 1.375(8) . ?
C21 H21 0.9300 . ?
C22 H22A 0.9700 . ?
C22 H22B 0.9700 . ?
C22 C23 1.507(7) . ?
C23 C24 1.474(8) . ?
C24 C25 1.390(7) . ?
C24 C29 1.400(7) . ?
C25 H25 0.9300 . ?
C25 C26 1.382(8) . ?
C26 H26 0.9300 . ?
C26 C27 1.386(9) . ?
C27 C28 1.380(10) . ?
C28 H28 0.9300 . ?
C28 C29 1.383(9) . ?
C29 H29 0.9300 . ?
C30 H30A 0.9700 . ?
C30 H30B 0.9700 . ?
C30 C31 1.43(2) . ?
C31 H31A 0.9600 . ?
C31 H31B 0.9600 . ?
C31 H31C 0.9600 . ?
C34 H34A 0.9600 . ?
C34 H34B 0.9600 . ?
C34 H34C 0.9600 . ?

loop_
_geom_torsion_atom_site_label_1
_geom_torsion_atom_site_label_2
_geom_torsion_atom_site_label_3
_geom_torsion_atom_site_label_4
_geom_torsion
_geom_torsion_site_symmetry_1
_geom_torsion_site_symmetry_2
_geom_torsion_site_symmetry_3
_geom_torsion_site_symmetry_4
_geom_torsion_publ_flag
Br00 C01T C010 C01B 179.2(5) . . . . ?
Br00 C01T C021 C01Y -179.2(5) . . . . ?
P003 C00D C00S C01Q -177.9(4) . . . . ?
P003 C00D C017 C01K 178.5(4) . . . . ?
P003 C00J C00L C00E 159.8(3) . . . . ?
P003 C00J C00L C00K -76.2(4) . . . . ?
P003 C00P C01N C01X -178.3(4) . . . . ?
P003 C00P C018 C01W 179.3(4) . . . . ?
O00C C00K C00L C00E -108.8(5) . . . . ?
O00C C00K C00L C00J 132.4(4) . . . . ?
O006 P003 C00D C00S -7.3(5) . . . . ?
O006 P003 C00D C017 173.8(4) . . . . ?
O006 P003 C00J C00I 60.7(4) . . . . ?
O006 P003 C00J C00L -54.3(4) . . . . ?
O006 P003 C00P C01N -4.1(4) . . . . ?
O006 P003 C00P C018 177.1(4) . . . . ?
O008 C00K C00L C00E 68.9(6) . . . . ?
O008 C00K C00L C00J -49.9(7) . . . . ?
C00D P003 C00J C00I -176.0(3) . . . . ?
C00D P003 C00J C00L 69.0(3) . . . . ?
C00D P003 C00P C01N -126.7(4) . . . . ?
C00D P003 C00P C018 54.4(5) . . . . ?
C00D C00S C01Q C01S -0.3(9) . . . . ?
C00E C00N C01H C01I -175.2(5) . . . . ?
C00E C013 C014 O00A 11.3(7) . . . . ?
C00E C013 C014 C01C -172.6(4) . . . . ?
C00I C00J C00L C00E 35.4(4) . . . . ?
C00I C00J C00L C00K 159.4(4) . . . . ?
C00I C00N C01H C01I 0.5(9) . . . . ?
C00J P003 C00D C00S -131.1(4) . . . . ?
C00J P003 C00D C017 50.1(5) . . . . ?
C00J P003 C00P C01N 119.9(4) . . . . ?
C00J P003 C00P C018 -58.9(5) . . . . ?
C00J C00I C00N C00E -3.4(5) . . . . ?
C00J C00I C00N C01H -179.9(5) . . . . ?
C00J C00I C015 C01A 179.2(5) . . . . ?
C00K O00C C020 C33 -88(2) . . . . ?
C00K O00C C32 C024 -136(2) . . . . ?
C00L C00E C00N C00I 25.7(5) . . . . ?
C00L C00E C00N C01H -158.1(5) . . . . ?
C00L C00E C013 C014 84.7(5) . . . . ?
C00N C00E C00L C00J -36.9(4) . . . . ?
C00N C00E C00L C00K -162.9(4) . . . . ?
C00N C00E C013 C014 -164.3(4) . . . . ?
C00N C00I C00J P003 -140.6(3) . . . . ?
C00N C00I C00J C00L -20.4(5) . . . . ?
C00N C00I C015 C01A 1.1(7) . . . . ?
C00N C01H C01I C01A 0.5(9) . . . . ?
C00P P003 C00D C00S 114.6(4) . . . . ?
C00P P003 C00D C017 -64.2(5) . . . . ?
C00P P003 C00J C00I -62.1(4) . . . . ?
C00P P003 C00J C00L -177.1(3) . . . . ?
C00P C01N C01X C01Z -1.8(10) . . . . ?
C00S C00D C017 C01K -0.3(8) . . . . ?
C00S C01Q C01S C01K -1.1(11) . . . . ?
C01B C01C C01Y C021 -0.6(9) . . . . ?
C01B C01C C014 O00A 176.6(5) . . . . ?
C01B C01C C014 C013 0.4(8) . . . . ?
C01C C01B C010 C01T -0.4(9) . . . . ?
C01C C01Y C021 C01T 0.4(11) . . . . ?
C01I C01A C015 C00I 0.0(9) . . . . ?
C01N C00P C018 C01W 0.5(8) . . . . ?
C01N C01X C01Z C01W 2.0(12) . . . . ?
C01S C01K C017 C00D -1.0(9) . . . . ?
C01Y C01C C014 O00A -3.1(8) . . . . ?
C01Y C01C C014 C013 -179.3(5) . . . . ?
C01Z C01W C018 C00P -0.4(9) . . . . ?
C010 C01B C01C C01Y 0.5(8) . . . . ?
C010 C01B C01C C014 -179.2(5) . . . . ?
C010 C01T C021 C01Y -0.2(11) . . . . ?
C013 C00E C00L C00J 79.2(4) . . . . ?
C013 C00E C00L C00K -46.8(5) . . . . ?
C013 C00E C00N C00I -94.6(5) . . . . ?
C013 C00E C00N C01H 81.5(7) . . . . ?
C014 C01C C01Y C021 179.2(6) . . . . ?
C015 C00I C00J P003 41.1(6) . . . . ?
C015 C00I C00J C00L 161.3(5) . . . . ?
C015 C00I C00N C00E 175.1(4) . . . . ?
C015 C00I C00N C01H -1.4(8) . . . . ?
C015 C01A C01I C01H -0.8(10) . . . . ?
C017 C00D C00S C01Q 1.0(8) . . . . ?
C017 C01K C01S C01Q 1.7(10) . . . . ?
C018 C00P C01N C01X 0.6(8) . . . . ?
C018 C01W C01Z C01X -0.9(11) . . . . ?
C020 O00C C00K O008 9.1(19) . . . . ?
C020 O00C C00K C00L -173.2(17) . . . . ?
C021 C01T C010 C01B 0.2(10) . . . . ?
C32 O00C C00K O008 -6.5(14) . . . . ?
C32 O00C C00K C00L 171.2(13) . . . . ?
Br1 C27 C28 C29 178.4(5) . . . . ?
P1 C1 C2 C3 178.8(4) . . . . ?
P1 C1 C6 C5 -179.3(4) . . . . ?
P1 C7 C8 C9 -175.9(4) . . . . ?
P1 C7 C12 C11 176.3(5) . . . . ?
P1 C13 C14 C00R 76.7(4) . . . . ?
P1 C13 C14 C15 -158.4(3) . . . . ?
P1 C13 C17 C16 140.9(4) . . . . ?
P1 C13 C17 C18 -40.6(7) . . . . ?
O1 P1 C1 C2 175.3(4) . . . . ?
O1 P1 C1 C6 -5.2(4) . . . . ?
O1 P1 C7 C8 -179.1(4) . . . . ?
O1 P1 C7 C12 3.4(5) . . . . ?
O1 P1 C13 C14 57.0(4) . . . . ?
O1 P1 C13 C17 -57.2(4) . . . . ?
O2 C00R C14 C13 46.7(7) . . . . ?
O2 C00R C14 C15 -72.9(6) . . . . ?
O3 C00R C14 C13 -136.4(4) . . . . ?
O3 C00R C14 C15 104.0(5) . . . . ?
O4 C23 C24 C25 -178.3(5) . . . . ?
O4 C23 C24 C29 0.1(7) . . . . ?
C0 O3 C00R O2 -12.7(12) . . . . ?
C0 O3 C00R C14 170.3(10) . . . . ?
C00R O3 C0 C34 94.2(19) . . . . ?
C00R O3 C30 C31 125(2) . . . . ?
C00R C14 C15 C16 164.1(4) . . . . ?
C00R C14 C15 C22 48.0(5) . . . . ?
C1 P1 C7 C8 58.6(5) . . . . ?
C1 P1 C7 C12 -118.9(4) . . . . ?
C1 P1 C13 C14 179.7(3) . . . . ?
C1 P1 C13 C17 65.6(4) . . . . ?
C1 C2 C3 C4 -0.2(9) . . . . ?
C2 C1 C6 C5 0.2(8) . . . . ?
C2 C3 C4 C5 1.7(9) . . . . ?
C3 C4 C5 C6 -2.2(9) . . . . ?
C4 C5 C6 C1 1.3(8) . . . . ?
C6 C1 C2 C3 -0.7(8) . . . . ?
C7 P1 C1 C2 -61.5(5) . . . . ?
C7 P1 C1 C6 118.0(4) . . . . ?
C7 P1 C13 C14 -66.4(3) . . . . ?
C7 P1 C13 C17 179.4(3) . . . . ?
C7 C8 C9 C10 -0.1(9) . . . . ?
C8 C7 C12 C11 -1.4(8) . . . . ?
C8 C9 C10 C11 -1.6(10) . . . . ?
C9 C10 C11 C12 1.7(10) . . . . ?
C10 C11 C12 C7 -0.3(9) . . . . ?
C12 C7 C8 C9 1.6(8) . . . . ?
C13 P1 C1 C2 51.1(5) . . . . ?
C13 P1 C1 C6 -129.4(4) . . . . ?
C13 P1 C7 C8 -55.2(5) . . . . ?
C13 P1 C7 C12 127.3(4) . . . . ?
C13 C14 C15 C16 37.0(4) . . . . ?
C13 C14 C15 C22 -79.0(4) . . . . ?
C13 C17 C18 C19 179.6(5) . . . . ?
C14 C13 C17 C16 20.4(5) . . . . ?
C14 C13 C17 C18 -161.1(5) . . . . ?
C14 C15 C16 C17 -25.6(5) . . . . ?
C14 C15 C16 C21 158.1(5) . . . . ?
C14 C15 C22 C23 -85.9(5) . . . . ?
C15 C16 C17 C13 3.1(5) . . . . ?
C15 C16 C17 C18 -175.6(5) . . . . ?
C15 C16 C21 C20 176.5(5) . . . . ?
C15 C22 C23 O4 -9.8(7) . . . . ?
C15 C22 C23 C24 173.7(4) . . . . ?
C16 C15 C22 C23 162.5(4) . . . . ?
C16 C17 C18 C19 -2.0(8) . . . . ?
C17 C13 C14 C00R -160.1(4) . . . . ?
C17 C13 C14 C15 -35.2(4) . . . . ?
C17 C16 C21 C20 0.5(8) . . . . ?
C17 C18 C19 C20 1.5(9) . . . . ?
C18 C19 C20 C21 0.0(10) . . . . ?
C19 C20 C21 C16 -1.0(9) . . . . ?
C21 C16 C17 C13 179.7(5) . . . . ?
C21 C16 C17 C18 1.0(8) . . . . ?
C22 C15 C16 C17 94.7(5) . . . . ?
C22 C15 C16 C21 -81.7(6) . . . . ?
C22 C23 C24 C25 -1.8(7) . . . . ?
C22 C23 C24 C29 176.6(4) . . . . ?
C23 C24 C25 C26 179.3(5) . . . . ?
C23 C24 C29 C28 179.9(5) . . . . ?
C24 C25 C26 C27 -0.1(8) . . . . ?
C25 C24 C29 C28 -1.6(8) . . . . ?
C25 C26 C27 Br1 -179.1(4) . . . . ?
C25 C26 C27 C28 0.1(9) . . . . ?
C26 C27 C28 C29 -0.8(10) . . . . ?
C27 C28 C29 C24 1.6(9) . . . . ?
C29 C24 C25 C26 0.9(8) . . . . ?
C30 O3 C00R O2 13.5(13) . . . . ?
C30 O3 C00R C14 -163.5(11) . . . . ?

loop_
_twin_individual_id
_twin_individual_mass_fraction_refined
1 0.756(4)
2 0.244(4)
